data_7049884
loop_
_publ_author_name
'Kani\<Zaj, Lidija'
'Mol\<canov, Kre\<simir'
'Tori\'c, Filip'
'Paji\'c, Damir'
'Lon\<cari\'c, Ivor'
'\<Santi\'c, Ana'
'Juri\'c, Marijana'

_publ_section_title
;
 Ladder-like [CrCu] coordination polymers containing unique bridging modes
 of [Cr(C<sub>2</sub>O<sub>4</sub>)<sub>3</sub>]<sup>3-</sup> and
 Cr<sub>2</sub>O<sub>7</sub><sup>2</sup>.
;
_journal_issue 22
_journal_name_full 'Dalton transactions (Cambridge, England : 2003)'
_journal_page_first 7891
_journal_page_last 7898
_journal_paper_doi 10.1039/c9dt01195a
_journal_volume 48
_journal_year 2019
_chemical_formula_moiety 'C13 H7 Cr1 Cu1 N2 O5.5'
_chemical_formula_sum 'C13 H8 Cr Cu N2 O5.5'
_chemical_formula_weight 395.75
_space_group_IT_number 2
_space_group_name_Hall '-P 1'
_space_group_name_H-M_alt 'P -1'
_symmetry_cell_setting triclinic
_symmetry_space_group_name_Hall '-P 1'
_symmetry_space_group_name_H-M 'P -1'
_atom_sites_solution_hydrogens geom
_audit_creation_date 2019-01-22T13:28:50-00:00
_audit_creation_method 'WinGX routine CIF_UPDATE'
_audit_update_record
;
2019-02-08 deposited with the CCDC.    2019-04-29 downloaded from the CCDC.
;
_cell_angle_alpha 91.630(6)
_cell_angle_beta 109.709(7)
_cell_angle_gamma 95.890(7)
_cell_formula_units_Z 2
_cell_length_a 7.2322(6)
_cell_length_b 9.7882(8)
_cell_length_c 10.0034(6)
_cell_measurement_reflns_used 1701
_cell_measurement_temperature 293(2)
_cell_measurement_theta_max 75.8996
_cell_measurement_theta_min 4.5479
_cell_volume 661.63(9)
_computing_cell_refinement
;
        CrysAlisPro, Agilent Technologies,
        Version 1.171.36.20 (release 27-06-2012 CrysAlis171 .NET)
        (compiled Jul 11 2012,15:38:31)
;
_computing_data_collection
;
        CrysAlisPro, Agilent Technologies,
        Version 1.171.36.20 (release 27-06-2012 CrysAlis171 .NET)
        (compiled Jul 11 2012,15:38:31)
;
_computing_data_reduction
;
        CrysAlisPro, Agilent Technologies,
        Version 1.171.36.20 (release 27-06-2012 CrysAlis171 .NET)
        (compiled Jul 11 2012,15:38:31)
;
_computing_molecular_graphics 'Ortep-3 for Windows (Farrugia, 1997)'
_computing_publication_material 'WinGX publication routines (Farrugia, 1999)'
_computing_structure_refinement 'SHELXL-2017/1 (Sheldrick, 2017)'
_computing_structure_solution 'SHELXS-97 (Sheldrick, 1997)'
_diffrn_ambient_temperature 100(2)
_diffrn_detector_area_resol_mean 10.4323
_diffrn_measured_fraction_theta_full 0.972
_diffrn_measured_fraction_theta_max 0.939
_diffrn_measurement_device_type 'Xcalibur, Ruby, Nova'
_diffrn_measurement_method '\w scans'
_diffrn_radiation_monochromator mirror
_diffrn_radiation_type CuK\a
_diffrn_radiation_wavelength 1.54184
_diffrn_reflns_av_R_equivalents 0.0603
_diffrn_reflns_av_unetI/netI 0.0872
_diffrn_reflns_Laue_measured_fraction_full 0.972
_diffrn_reflns_Laue_measured_fraction_max 0.939
_diffrn_reflns_limit_h_max 6
_diffrn_reflns_limit_h_min -9
_diffrn_reflns_limit_k_max 12
_diffrn_reflns_limit_k_min -12
_diffrn_reflns_limit_l_max 12
_diffrn_reflns_limit_l_min -9
_diffrn_reflns_number 4683
_diffrn_reflns_point_group_measured_fraction_full 0.972
_diffrn_reflns_point_group_measured_fraction_max 0.939
_diffrn_reflns_theta_full 67.684
_diffrn_reflns_theta_max 76.09
_diffrn_reflns_theta_min 4.552
_exptl_absorpt_coefficient_mu 9.057
_exptl_absorpt_correction_T_max 1
_exptl_absorpt_correction_T_min 0.75634
_exptl_absorpt_correction_type multi-scan
_exptl_absorpt_process_details
;
        CrysAlisPro, Agilent Technologies,
        Version 1.171.36.20 (release 27-06-2012 CrysAlis171 .NET)
        (compiled Jul 11 2012,15:38:31)
        Empirical absorption correction using spherical harmonics,
 implemented in SCALE3 ABSPACK scaling algorithm.
;
_exptl_crystal_colour yellow
_exptl_crystal_density_diffrn 1.986
_exptl_crystal_density_method 'not measured'
_exptl_crystal_description prism
_exptl_crystal_F_000 394
_exptl_crystal_size_max 0.12
_exptl_crystal_size_mid 0.04
_exptl_crystal_size_min 0.02
_refine_diff_density_max 1.225
_refine_diff_density_min -1.079
_refine_diff_density_rms 0.143
_refine_ls_extinction_method none
_refine_ls_goodness_of_fit_ref 1.059
_refine_ls_hydrogen_treatment constr
_refine_ls_matrix_type full
_refine_ls_number_parameters 217
_refine_ls_number_reflns 2593
_refine_ls_number_restraints 14
_refine_ls_restrained_S_all 1.065
_refine_ls_R_factor_all 0.0721
_refine_ls_R_factor_gt 0.0619
_refine_ls_shift/su_max 0
_refine_ls_shift/su_mean 0
_refine_ls_structure_factor_coef Fsqd
_refine_ls_weighting_details 'w=1/[\s^2^(Fo^2^)+(0.1031P)^2^] where P=(Fo^2^+2Fc^2^)/3'
_refine_ls_weighting_scheme calc
_refine_ls_wR_factor_ref 0.1772
_reflns_number_gt 2144
_reflns_number_total 2593
_reflns_threshold_expression 'I > 2\s(I)'
_cod_data_source_file c9dt01195a2.cif
_cod_data_source_block lidija_p7_zuti_100k
_cod_depositor_comments 'Adding full bibliography for 7049883--7049885.cif.'
_cod_original_formula_sum 'C13 H8 Cr1 Cu1 N2 O5.5'
_cod_database_code 7049884

loop_
_space_group_symop_id
_space_group_symop_operation_xyz
1 x,y,z
2 -x,-y,-z

loop_
_atom_site_label
_atom_site_fract_x
_atom_site_fract_y
_atom_site_fract_z
_atom_site_U_iso_or_equiv
_atom_site_adp_type
_atom_site_calc_flag
_atom_site_occupancy
_atom_site_type_symbol
Cu1 0.17305(10) 0.17920(7) 0.70879(6) 0.0253(2) Uani d 1 Cu
O5 0.0929(5) -0.0219(4) 0.6830(3) 0.0273(7) Uani d 1 O
O6 0.0737(5) 0.1751(4) 0.4981(3) 0.0281(7) Uani d 1 O
C1 0.0047(7) -0.0573(5) 0.5527(5) 0.0240(9) Uani d 1 C
N2 0.2160(6) 0.3831(4) 0.7306(4) 0.0272(8) Uani d 1 N
N1 0.2164(6) 0.1976(5) 0.9176(4) 0.0273(8) Uani d 1 N
C11 0.2208(7) 0.4726(6) 0.6354(5) 0.0306(10) Uani d 1 C
H11 0.214101 0.439903 0.545521 0.037 Uiso calc 1 H
C10 0.2355(7) 0.6157(5) 0.6647(5) 0.0319(10) Uani d 1 C
H10 0.238583 0.676308 0.59528 0.038 Uiso calc 1 H
C9 0.2453(7) 0.6645(5) 0.7978(5) 0.0302(9) Uani d 1 C
H9 0.251061 0.758432 0.818391 0.036 Uiso calc 1 H
C8 0.2465(7) 0.5706(5) 0.9027(5) 0.0286(9) Uani d 1 C
C7 0.2313(6) 0.4321(5) 0.8629(4) 0.0253(9) Uani d 1 C
C6 0.2289(7) 0.3298(5) 0.9631(4) 0.0259(9) Uani d 1 C
C5 0.2409(7) 0.3711(6) 1.1020(5) 0.0294(10) Uani d 1 C
C4 0.2351(7) 0.2636(6) 1.1937(5) 0.0334(11) Uani d 1 C
H4 0.240275 0.284521 1.286234 0.04 Uiso calc 1 H
C3 0.2220(8) 0.1308(6) 1.1462(5) 0.0364(11) Uani d 1 C
H3 0.217915 0.060484 1.206174 0.044 Uiso calc 1 H
C2 0.2145(8) 0.0990(6) 1.0064(5) 0.0325(10) Uani d 1 C
H2 0.208178 0.007655 0.975325 0.039 Uiso calc 1 H
C13 0.2593(8) 0.6108(6) 1.0455(5) 0.0338(10) Uani d 1 C
H13 0.269126 0.703713 1.072625 0.041 Uiso calc 1 H
C12 0.2572(7) 0.5156(6) 1.1411(5) 0.0325(10) Uani d 1 C
H12 0.26647 0.543993 1.232868 0.039 Uiso calc 1 H
Cr1 0.57261(15) 0.15016(10) 0.60703(9) 0.0364(3) Uani d 1 Cr
O1 0.4811(5) 0.1354(4) 0.7341(3) 0.0314(7) Uani d 1 O
O2 0.4987(7) 0.2791(6) 0.5172(5) 0.0533(12) Uani d 1 O
O4A 0.8167(13) 0.2010(11) 0.6968(11) 0.040(2) Uani d 0.5 O
O4B 0.7938(14) 0.1466(13) 0.6472(12) 0.045(2) Uani d 0.5 O
O3 0.5834(15) -0.0135(10) 0.5288(10) 0.052(2) Uani d 0.5 O

loop_
_atom_site_aniso_label
_atom_site_aniso_U_11
_atom_site_aniso_U_22
_atom_site_aniso_U_33
_atom_site_aniso_U_12
_atom_site_aniso_U_13
_atom_site_aniso_U_23
Cu1 0.0268(4) 0.0291(4) 0.0201(3) 0.0033(3) 0.0078(3) 0.0052(2)
O5 0.0305(17) 0.0319(17) 0.0186(13) 0.0034(13) 0.0073(12) 0.0042(12)
O6 0.0327(17) 0.0301(16) 0.0213(13) 0.0029(13) 0.0088(12) 0.0050(12)
C1 0.021(2) 0.027(2) 0.027(2) 0.0043(17) 0.0129(16) 0.0069(17)
N2 0.0245(19) 0.032(2) 0.0234(17) 0.0036(16) 0.0064(14) 0.0036(15)
N1 0.0231(19) 0.041(2) 0.0205(16) 0.0052(16) 0.0098(14) 0.0073(15)
C11 0.026(2) 0.040(3) 0.024(2) 0.0015(19) 0.0063(16) 0.0057(18)
C10 0.025(2) 0.033(2) 0.037(2) 0.0018(18) 0.0089(18) 0.0115(19)
C9 0.022(2) 0.029(2) 0.036(2) 0.0015(17) 0.0050(18) 0.0041(18)
C8 0.019(2) 0.034(2) 0.029(2) 0.0015(18) 0.0046(16) 0.0023(18)
C7 0.0128(19) 0.040(3) 0.0210(19) 0.0008(17) 0.0033(15) 0.0049(17)
C6 0.022(2) 0.035(2) 0.0206(18) 0.0045(18) 0.0061(15) 0.0064(17)
C5 0.017(2) 0.045(3) 0.025(2) 0.0028(18) 0.0048(16) 0.0039(19)
C4 0.027(2) 0.055(3) 0.0188(19) 0.003(2) 0.0091(17) 0.0089(19)
C3 0.036(3) 0.049(3) 0.030(2) 0.012(2) 0.0148(19) 0.017(2)
C2 0.031(2) 0.041(3) 0.027(2) 0.005(2) 0.0117(18) 0.0113(19)
C13 0.027(2) 0.037(3) 0.033(2) 0.005(2) 0.0054(18) -0.005(2)
C12 0.024(2) 0.048(3) 0.024(2) 0.006(2) 0.0068(17) -0.0010(19)
Cr1 0.0459(6) 0.0364(5) 0.0363(5) 0.0042(4) 0.0264(4) 0.0033(4)
O1 0.0245(16) 0.043(2) 0.0275(15) 0.0060(14) 0.0090(13) 0.0059(13)
O2 0.038(2) 0.081(4) 0.044(2) 0.010(2) 0.0158(18) 0.034(2)
O4A 0.033(4) 0.046(6) 0.052(6) 0.012(4) 0.027(4) -0.003(4)
O4B 0.041(5) 0.057(7) 0.056(6) 0.022(5) 0.036(5) 0.015(5)
O3 0.062(6) 0.044(5) 0.049(5) 0.007(4) 0.021(4) -0.020(4)

loop_
_atom_type_symbol
_atom_type_description
_atom_type_scat_dispersion_real
_atom_type_scat_dispersion_imag
_atom_type_scat_source
C C 0.0181 0.0091 'International Tables Vol C Tables 4.2.6.8 and 6.1.1.4'
H H 0 0 'International Tables Vol C Tables 4.2.6.8 and 6.1.1.4'
Cl Cl 0.3639 0.7018 'International Tables Vol C Tables 4.2.6.8 and 6.1.1.4'
Cr Cr -0.1635 2.4439 'International Tables Vol C Tables 4.2.6.8 and 6.1.1.4'
K K 0.3868 1.0657 'International Tables Vol C Tables 4.2.6.8 and 6.1.1.4'
N N 0.0311 0.018 'International Tables Vol C Tables 4.2.6.8 and 6.1.1.4'
O O 0.0492 0.0322 'International Tables Vol C Tables 4.2.6.8 and 6.1.1.4'
S S 0.3331 0.5567 'International Tables Vol C Tables 4.2.6.8 and 6.1.1.4'
Cu Cu -1.9646 0.5888 'International Tables Vol C Tables 4.2.6.8 and 6.1.1.4'

loop_
_geom_angle_atom_site_label_1
_geom_angle_atom_site_label_2
_geom_angle_atom_site_label_3
_geom_angle
_geom_angle_site_symmetry_1
_geom_angle_site_symmetry_3
O5 Cu1 O6 85.61(14) . .
O5 Cu1 N2 172.38(16) . .
O6 Cu1 N2 93.24(15) . .
O5 Cu1 N1 96.47(16) . .
O6 Cu1 N1 167.45(16) . .
N2 Cu1 N1 83.05(17) . .
O5 Cu1 O1 87.87(14) . .
O6 Cu1 O1 96.72(13) . .
N2 Cu1 O1 99.74(15) . .
N1 Cu1 O1 95.73(14) . .
C1 O5 Cu1 110.0(3) . .
C1 O6 Cu1 110.0(3) 2_556 .
O6 C1 O5 125.9(4) 2_556 .
O6 C1 C1 117.5(5) 2_556 2_556
O5 C1 C1 116.5(5) . 2_556
C11 N2 C7 118.2(4) . .
C11 N2 Cu1 129.5(3) . .
C7 N2 Cu1 112.2(3) . .
C2 N1 C6 119.4(4) . .
C2 N1 Cu1 128.9(4) . .
C6 N1 Cu1 111.3(3) . .
N2 C11 C10 122.5(4) . .
N2 C11 H11 118.7 . .
C10 C11 H11 118.7 . .
C9 C10 C11 118.9(4) . .
C9 C10 H10 120.6 . .
C11 C10 H10 120.6 . .
C10 C9 C8 119.4(5) . .
C10 C9 H9 120.3 . .
C8 C9 H9 120.3 . .
C7 C8 C9 117.0(4) . .
C7 C8 C13 119.2(4) . .
C9 C8 C13 123.9(5) . .
N2 C7 C8 123.9(4) . .
N2 C7 C6 115.8(4) . .
C8 C7 C6 120.4(4) . .
N1 C6 C5 123.3(4) . .
N1 C6 C7 117.1(4) . .
C5 C6 C7 119.6(5) . .
C6 C5 C4 116.1(5) . .
C6 C5 C12 119.0(4) . .
C4 C5 C12 125.0(4) . .
C3 C4 C5 120.0(4) . .
C3 C4 H4 120 . .
C5 C4 H4 120 . .
C4 C3 C2 120.0(5) . .
C4 C3 H3 120 . .
C2 C3 H3 120 . .
N1 C2 C3 121.2(5) . .
N1 C2 H2 119.4 . .
C3 C2 H2 119.4 . .
C12 C13 C8 121.1(5) . .
C12 C13 H13 119.4 . .
C8 C13 H13 119.4 . .
C13 C12 C5 120.7(4) . .
C13 C12 H12 119.6 . .
C5 C12 H12 119.6 . .
O4B Cr1 O2 112.5(4) . .
O4B Cr1 O1 116.9(4) . .
O2 Cr1 O1 110.6(2) . .
O4B Cr1 O4A 23.7(4) . .
O2 Cr1 O4A 103.7(4) . .
O1 Cr1 O4A 102.7(4) . .
O4B Cr1 O3 78.1(6) . .
O2 Cr1 O3 123.8(4) . .
O1 Cr1 O3 111.8(4) . .
O4A Cr1 O3 101.1(5) . .
O4B Cr1 O3 114.9(6) . 2_656
O2 Cr1 O3 97.0(4) . 2_656
O1 Cr1 O3 102.9(3) . 2_656
O4A Cr1 O3 138.6(4) . 2_656
O3 Cr1 O3 38.7(6) . 2_656
Cr1 O1 Cu1 122.73(18) . .
O4B O4A Cr1 62.8(12) . .
O4A O4B Cr1 93.5(12) . .
O3 O3 Cr1 74.2(8) 2_656 .
O3 O3 Cr1 67.2(8) 2_656 2_656
Cr1 O3 Cr1 141.3(6) . 2_656

loop_
_geom_bond_atom_site_label_1
_geom_bond_atom_site_label_2
_geom_bond_site_symmetry_2
_geom_bond_distance
Cu1 O5 . 1.978(4)
Cu1 O6 . 1.982(3)
Cu1 N2 . 1.983(4)
Cu1 N1 . 2.005(4)
Cu1 O1 . 2.244(3)
O5 C1 . 1.262(6)
O6 C1 2_556 1.244(6)
C1 C1 2_556 1.552(8)
N2 C11 . 1.318(6)
N2 C7 . 1.359(6)
N1 C2 . 1.332(6)
N1 C6 . 1.343(7)
C11 C10 . 1.409(8)
C11 H11 . 0.93
C10 C9 . 1.378(7)
C10 H10 . 0.93
C9 C8 . 1.414(7)
C9 H9 . 0.93
C8 C7 . 1.384(7)
C8 C13 . 1.441(7)
C7 C6 . 1.441(6)
C6 C5 . 1.408(6)
C5 C4 . 1.422(7)
C5 C12 . 1.439(8)
C4 C3 . 1.354(9)
C4 H4 . 0.93
C3 C2 . 1.406(7)
C3 H3 . 0.93
C2 H2 . 0.93
C13 C12 . 1.357(8)
C13 H13 . 0.93
C12 H12 . 0.93
Cr1 O4B . 1.516(9)
Cr1 O2 . 1.602(5)
Cr1 O1 . 1.623(3)
Cr1 O4A . 1.702(9)
Cr1 O3 . 1.783(9)
Cr1 O3 2_656 1.861(9)
O4A O4B . 0.685(11)
O3 O3 2_656 1.21(2)

loop_
_geom_torsion_atom_site_label_1
_geom_torsion_atom_site_label_2
_geom_torsion_atom_site_label_3
_geom_torsion_atom_site_label_4
_geom_torsion
_geom_torsion_site_symmetry_1
_geom_torsion_site_symmetry_4
Cu1 O5 C1 O6 -175.8(4) . 2_556
Cu1 O5 C1 C1 4.6(6) . 2_556
C7 N2 C11 C10 -1.8(7) . .
Cu1 N2 C11 C10 174.2(4) . .
N2 C11 C10 C9 0.0(8) . .
C11 C10 C9 C8 2.0(7) . .
C10 C9 C8 C7 -2.0(7) . .
C10 C9 C8 C13 179.1(5) . .
C11 N2 C7 C8 1.7(7) . .
Cu1 N2 C7 C8 -174.9(4) . .
C11 N2 C7 C6 -178.9(4) . .
Cu1 N2 C7 C6 4.5(5) . .
C9 C8 C7 N2 0.2(7) . .
C13 C8 C7 N2 179.2(4) . .
C9 C8 C7 C6 -179.2(4) . .
C13 C8 C7 C6 -0.2(7) . .
C2 N1 C6 C5 0.2(7) . .
Cu1 N1 C6 C5 174.0(4) . .
C2 N1 C6 C7 179.7(4) . .
Cu1 N1 C6 C7 -6.5(5) . .
N2 C7 C6 N1 1.4(6) . .
C8 C7 C6 N1 -179.2(4) . .
N2 C7 C6 C5 -179.0(4) . .
C8 C7 C6 C5 0.4(7) . .
N1 C6 C5 C4 -1.2(7) . .
C7 C6 C5 C4 179.2(4) . .
N1 C6 C5 C12 179.0(4) . .
C7 C6 C5 C12 -0.6(7) . .
C6 C5 C4 C3 1.0(7) . .
C12 C5 C4 C3 -179.2(5) . .
C5 C4 C3 C2 0.1(8) . .
C6 N1 C2 C3 1.1(7) . .
Cu1 N1 C2 C3 -171.5(4) . .
C4 C3 C2 N1 -1.3(8) . .
C7 C8 C13 C12 0.2(7) . .
C9 C8 C13 C12 179.1(5) . .
C8 C13 C12 C5 -0.4(7) . .
C6 C5 C12 C13 0.6(7) . .
C4 C5 C12 C13 -179.2(5) . .
O4B Cr1 O1 Cu1 167.6(6) . .
O2 Cr1 O1 Cu1 37.2(3) . .
O4A Cr1 O1 Cu1 147.4(4) . .
O3 Cr1 O1 Cu1 -105.0(4) . .
O3 Cr1 O1 Cu1 -65.5(4) 2_656 .
O2 Cr1 O4A O4B -115.0(15) . .
O1 Cr1 O4A O4B 129.8(14) . .
O3 Cr1 O4A O4B 14.1(16) . .
O3 Cr1 O4A O4B 2.8(19) 2_656 .
O2 Cr1 O4B O4A 72.3(15) . .
O1 Cr1 O4B O4A -57.2(16) . .
O3 Cr1 O4B O4A -165.8(16) . .
O3 Cr1 O4B O4A -178.0(14) 2_656 .
O4B Cr1 O3 O3 -162.2(11) . 2_656
O2 Cr1 O3 O3 -53.1(11) . 2_656
O1 Cr1 O3 O3 83.3(10) . 2_656
O4A Cr1 O3 O3 -168.0(9) . 2_656
O4B Cr1 O3 Cr1 -162.2(11) . 2_656
O2 Cr1 O3 Cr1 -53.1(11) . 2_656
O1 Cr1 O3 Cr1 83.3(10) . 2_656
O4A Cr1 O3 Cr1 -168.0(9) . 2_656
O3 Cr1 O3 Cr1 -0.0020(10) 2_656 2_656
